data_4103995
loop_
_publ_author_name
'Zachariah M. Heiden'
'Thomas B. Rauchfuss'

_publ_contact_author
; 
Zachariah M. Heiden 
University of Illinois 
School of Chemical Sciences, Box 80-6 
600 South Goodwin Avenue 
Urbana, Illinois  61801 
USA 
;
_publ_contact_author_email zheiden2@uiuc.edu
_publ_contact_author_phone '1  217 333 2236'
_publ_section_title
;
 Proton-Assisted Activation of Dihydrogen: Mechanistic Aspects of
 Proton-Catalyzed Addition of H2 to Ru and Ir Amido Complexes
;
_journal_name_full 'Journal of the American Chemical Society'
_journal_page_first 3593
_journal_page_last 3600
_journal_paper_doi 10.1021/ja807277s
_journal_volume 131
_journal_year 2009
_chemical_formula_moiety '2(C31 H36 Ir N2 O2 S), 2(C F3 O3 S), H2 O'
_chemical_formula_sum 'C64 H74 F6 Ir2 N4 O11 S4'
_chemical_formula_weight 1701.91
_chemical_name_systematic
; 
? 
;
_space_group_IT_number 14
_symmetry_cell_setting monoclinic
_symmetry_space_group_name_Hall '-P 2ybc'
_symmetry_space_group_name_H-M 'P 1 21/c 1'
_atom_sites_solution_hydrogens geom
_atom_sites_solution_primary direct
_atom_sites_solution_secondary difmap
_audit_creation_method SHELXL-97
_audit_update_record
; 
2008-08-06   text and data added, zmh 
;
_cell_angle_alpha 90.00
_cell_angle_beta 90.074(5)
_cell_angle_gamma 90.00
_cell_formula_units_Z 4
_cell_length_a 26.181(8)
_cell_length_b 17.048(6)
_cell_length_c 14.967(5)
_cell_measurement_reflns_used 970
_cell_measurement_temperature 198(2)
_cell_measurement_theta_max 23.39
_cell_measurement_theta_min 2.39
_cell_volume 6680(4)
_computing_cell_refinement 'SAINT V7.23A (Bruker, 2005)'
_computing_data_collection 'SMART V5.625 (Bruker, 2001)'
_computing_data_reduction
; 
SAINT V7.23A, XPREP V2005/2, SADABS V2007/4, TWINABS V2007/5 
(Bruker, 2005 & 2007) 
;
_computing_molecular_graphics 'SHELXTL V6.12 (Bruker, 2005)'
_computing_publication_material 'XCIF V6.12 (Bruker, 2005)'
_computing_structure_refinement 'SHELXTL V6.12 (Bruker, 2005)'
_computing_structure_solution 'SHELXTL V6.12 (Bruker, 2005)'
_diffrn_ambient_temperature 198(2)
_diffrn_measured_fraction_theta_full 0.991
_diffrn_measured_fraction_theta_max 0.991
_diffrn_measurement_device 'Siemens Platform/CCD'
_diffrn_measurement_method 'profile data from \w scans'
_diffrn_radiation_monochromator graphite
_diffrn_radiation_source 'normal-focus sealed tube'
_diffrn_radiation_type MoK\a
_diffrn_radiation_wavelength 0.71073
_diffrn_radiation_wavelength_id b47aas
_diffrn_reflns_av_R_equivalents 0.0895
_diffrn_reflns_av_sigmaI/netI 0.0820
_diffrn_reflns_limit_h_max 31
_diffrn_reflns_limit_h_min -31
_diffrn_reflns_limit_k_max 20
_diffrn_reflns_limit_k_min -20
_diffrn_reflns_limit_l_max 18
_diffrn_reflns_limit_l_min -18
_diffrn_reflns_number 69266
_diffrn_reflns_theta_full 25.50
_diffrn_reflns_theta_max 25.50
_diffrn_reflns_theta_min 1.57
_diffrn_standards_decay_% 3.2
_diffrn_standards_interval_time 205
_diffrn_standards_number 417
_exptl_absorpt_coefficient_mu 4.183
_exptl_absorpt_correction_T_max 0.5759
_exptl_absorpt_correction_T_min 0.3598
_exptl_absorpt_correction_type integration
_exptl_absorpt_process_details 'SHELXTL/XPREP V2005/2 (Bruker, 2005)'
_exptl_crystal_colour red
_exptl_crystal_density_diffrn 1.692
_exptl_crystal_density_method 'not measured'
_exptl_crystal_description prism
_exptl_crystal_F_000 3384
_exptl_crystal_id b47aas
_exptl_crystal_preparation
; 
The data crystal was mounted using oil (Parantone-N, Exxon) to a 
0.3 mm cryo-loop (Hampton Research) with the (-1 1 0) scattering 
planes roughly normal to the spindle axis. 
;
_exptl_crystal_size_max 0.28
_exptl_crystal_size_mid 0.24
_exptl_crystal_size_min 0.18
_refine_diff_density_max 4.839
_refine_diff_density_min -3.003
_refine_diff_density_rms 0.198
_refine_ls_extinction_method none
_refine_ls_goodness_of_fit_ref 1.077
_refine_ls_hydrogen_treatment mixed
_refine_ls_matrix_type full
_refine_ls_number_parameters 871
_refine_ls_number_reflns 12328
_refine_ls_number_restraints 1049
_refine_ls_restrained_S_all 1.047
_refine_ls_R_factor_all 0.0977
_refine_ls_R_factor_gt 0.0624
_refine_ls_shift/su_max 0.039
_refine_ls_shift/su_mean 0.003
_refine_ls_structure_factor_coef Fsqd
_refine_ls_weighting_details 'calc w=1/[\s^2^(Fo^2^)+(0.0928P)^2^+0.0000P] where P=(Fo^2^+2Fc^2^)/3'
_refine_ls_weighting_scheme calc
_refine_ls_wR_factor_gt 0.1537
_refine_ls_wR_factor_ref 0.1653
_reflns_number_gt 7768
_reflns_number_total 12328
_reflns_threshold_expression >2sigma(I)
_cod_data_source_file ja807277s_si_002.cif
_cod_data_source_block b47aas
_cod_original_sg_symbol_Hall '-P 2ybc '
_cod_original_sg_symbol_H-M 'P 21/c '
_cod_database_code 4103995

loop_
_symmetry_equiv_pos_as_xyz
'x, y, z'
'-x, y+1/2, -z+1/2'
'-x, -y, -z'
'x, -y-1/2, z-1/2'

loop_
_atom_site_label
_atom_site_type_symbol
_atom_site_fract_x
_atom_site_fract_y
_atom_site_fract_z
_atom_site_U_iso_or_equiv
_atom_site_adp_type
_atom_site_occupancy
_atom_site_symmetry_multiplicity
_atom_site_calc_flag
_atom_site_refinement_flags
_atom_site_disorder_assembly
_atom_site_disorder_group
Ir1 Ir 0.31277(2) 1.06739(3) 0.39924(4) 0.03188(18) Uani 1 1 d . . .
C1 C 0.2330(3) 1.0882(6) 0.3649(8) 0.045(5) Uani 1 1 d D . .
C2 C 0.2605(3) 1.1611(6) 0.3598(8) 0.051(5) Uani 1 1 d D . .
C3 C 0.2799(3) 1.1777(6) 0.4473(7) 0.038(4) Uani 1 1 d D . .
C4 C 0.2647(3) 1.1157(6) 0.5057(8) 0.049(5) Uani 1 1 d D . .
C5 C 0.2357(4) 1.0602(6) 0.4546(8) 0.053(6) Uani 1 1 d D . .
C6 C 0.2064(5) 1.0503(10) 0.2876(11) 0.076(7) Uani 1 1 d D . .
H6A H 0.1703 1.0654 0.2878 0.114 Uiso 1 1 calc R . .
H6B H 0.2092 0.9932 0.2927 0.114 Uiso 1 1 calc R . .
H6C H 0.2222 1.0676 0.2317 0.114 Uiso 1 1 calc R . .
C7 C 0.2682(5) 1.2111(8) 0.2791(10) 0.062(6) Uani 1 1 d D . .
H7A H 0.2408 1.2503 0.2756 0.094 Uiso 1 1 calc R . .
H7B H 0.2674 1.1782 0.2254 0.094 Uiso 1 1 calc R . .
H7C H 0.3013 1.2378 0.2832 0.094 Uiso 1 1 calc R . .
C8 C 0.3108(4) 1.2485(7) 0.4739(10) 0.051(5) Uani 1 1 d D . .
H8A H 0.2878 1.2911 0.4916 0.077 Uiso 1 1 calc R . .
H8B H 0.3317 1.2656 0.4233 0.077 Uiso 1 1 calc R . .
H8C H 0.3331 1.2349 0.5243 0.077 Uiso 1 1 calc R . .
C9 C 0.2775(5) 1.1117(10) 0.6034(8) 0.074(6) Uani 1 1 d D . .
H9A H 0.2511 1.1391 0.6378 0.111 Uiso 1 1 calc R . .
H9B H 0.3107 1.1365 0.6140 0.111 Uiso 1 1 calc R . .
H9C H 0.2789 1.0567 0.6223 0.111 Uiso 1 1 calc R . .
C10 C 0.2121(6) 0.9864(8) 0.4917(14) 0.100(10) Uani 1 1 d D . .
H10A H 0.1765 0.9968 0.5085 0.149 Uiso 1 1 calc R . .
H10B H 0.2313 0.9694 0.5445 0.149 Uiso 1 1 calc R . .
H10C H 0.2130 0.9450 0.4462 0.149 Uiso 1 1 calc R . .
C11 C 0.3985(6) 0.9769(9) 0.3231(10) 0.028(4) Uani 1 1 d . . .
H11A H 0.4123 0.9222 0.3233 0.034 Uiso 1 1 calc R . .
C12 C 0.4229(6) 1.0206(8) 0.4009(11) 0.034(4) Uani 1 1 d . . .
H12A H 0.4582 1.0364 0.3826 0.040 Uiso 1 1 calc R . .
C13 C 0.4116(4) 1.0136(6) 0.2325(6) 0.038(5) Uani 1 1 d G . .
C14 C 0.3785(3) 1.0631(6) 0.1867(7) 0.041(4) Uani 1 1 d G . .
H14A H 0.3452 1.0727 0.2094 0.049 Uiso 1 1 calc R . .
C15 C 0.3941(4) 1.0987(5) 0.1077(6) 0.039(4) Uani 1 1 d G . .
H15A H 0.3715 1.1325 0.0764 0.046 Uiso 1 1 calc R . .
C16 C 0.4429(4) 1.0846(6) 0.0746(6) 0.046(5) Uani 1 1 d G . .
H16A H 0.4535 1.1089 0.0206 0.055 Uiso 1 1 calc R . .
C17 C 0.4760(3) 1.0351(7) 0.1204(7) 0.055(5) Uani 1 1 d G . .
H17A H 0.5093 1.0256 0.0977 0.066 Uiso 1 1 calc R . .
C18 C 0.4603(3) 0.9996(6) 0.1993(7) 0.050(5) Uani 1 1 d G . .
H18A H 0.4830 0.9658 0.2306 0.060 Uiso 1 1 calc R . .
C19 C 0.4271(4) 0.9720(5) 0.4857(6) 0.039(4) Uani 1 1 d G . .
C20 C 0.4571(4) 0.9050(6) 0.4812(6) 0.043(4) Uani 1 1 d G . .
H20A H 0.4750 0.8927 0.4278 0.052 Uiso 1 1 calc R . .
C21 C 0.4611(4) 0.8557(5) 0.5549(7) 0.047(5) Uani 1 1 d G . .
H21A H 0.4816 0.8099 0.5519 0.056 Uiso 1 1 calc R . .
C22 C 0.4349(5) 0.8736(7) 0.6331(6) 0.065(6) Uani 1 1 d G . .
H22A H 0.4376 0.8400 0.6835 0.078 Uiso 1 1 calc R . .
C23 C 0.4049(5) 0.9407(7) 0.6376(6) 0.064(6) Uani 1 1 d G . .
H23A H 0.3870 0.9529 0.6910 0.076 Uiso 1 1 calc R . .
C24 C 0.4009(4) 0.9899(6) 0.5639(7) 0.049(5) Uani 1 1 d G . .
H24A H 0.3804 1.0358 0.5669 0.059 Uiso 1 1 calc R . .
C25 C 0.3421(4) 0.8171(5) 0.3705(7) 0.038(4) Uani 1 1 d G . .
C26 C 0.3794(5) 0.7686(6) 0.3343(6) 0.049(5) Uani 1 1 d G . .
H26A H 0.3906 0.7765 0.2746 0.059 Uiso 1 1 calc R . .
C27 C 0.4004(4) 0.7086(6) 0.3854(8) 0.069(6) Uani 1 1 d G . .
H27A H 0.4258 0.6754 0.3606 0.082 Uiso 1 1 calc R . .
C28 C 0.3840(5) 0.6971(6) 0.4727(8) 0.056(5) Uani 1 1 d G . .
C29 C 0.3467(5) 0.7456(7) 0.5090(6) 0.055(5) Uani 1 1 d G . .
H29A H 0.3356 0.7377 0.5687 0.066 Uiso 1 1 calc R . .
C30 C 0.3258(4) 0.8056(6) 0.4578(8) 0.077(7) Uani 1 1 d G . .
H30A H 0.3003 0.8388 0.4826 0.093 Uiso 1 1 calc R . .
C31 C 0.4071(7) 0.6307(11) 0.5265(13) 0.065(6) Uani 1 1 d . . .
H31A H 0.3921 0.6302 0.5864 0.098 Uiso 1 1 calc R . .
H31B H 0.4441 0.6383 0.5311 0.098 Uiso 1 1 calc R . .
H31C H 0.4000 0.5807 0.4967 0.098 Uiso 1 1 calc R . .
N1 N 0.3440(5) 0.9724(7) 0.3462(9) 0.038(4) Uani 1 1 d . . .
N2 N 0.3918(5) 1.0933(7) 0.4113(10) 0.035(3) Uani 1 1 d . . .
H2A H 0.4010 1.1291 0.3683 0.053 Uiso 1 1 calc R . .
H2B H 0.3981 1.1152 0.4664 0.053 Uiso 1 1 calc R . .
O1 O 0.2627(4) 0.8995(7) 0.3323(8) 0.045(3) Uani 1 1 d . . .
O2 O 0.3261(5) 0.8804(6) 0.2174(8) 0.051(3) Uani 1 1 d . . .
S1 S 0.31413(16) 0.8937(2) 0.3084(3) 0.0391(11) Uani 1 1 d . . .
Ir2 Ir 0.82130(2) 0.43485(4) 0.59433(4) 0.03588(19) Uani 1 1 d . B .
C33 C 0.7399(3) 0.4113(6) 0.6226(7) 0.051(6) Uani 1 1 d D . .
C34 C 0.7701(3) 0.3413(6) 0.6317(7) 0.041(4) Uani 1 1 d D . .
C35 C 0.7930(4) 0.3234(6) 0.5474(7) 0.055(5) Uani 1 1 d D . .
C36 C 0.7770(4) 0.3827(6) 0.4853(7) 0.047(5) Uani 1 1 d D . .
C37 C 0.7446(4) 0.4367(6) 0.5321(7) 0.045(4) Uani 1 1 d D . .
C38 C 0.7097(5) 0.4484(9) 0.6957(10) 0.062(6) Uani 1 1 d D . .
H38A H 0.6752 0.4259 0.6968 0.093 Uiso 1 1 calc R . .
H38B H 0.7074 0.5051 0.6853 0.093 Uiso 1 1 calc R . .
H38C H 0.7265 0.4387 0.7532 0.093 Uiso 1 1 calc R . .
C39 C 0.7759(6) 0.2964(8) 0.7165(9) 0.071(6) Uani 1 1 d D . .
H39A H 0.7486 0.2572 0.7209 0.107 Uiso 1 1 calc R . .
H39B H 0.7737 0.3324 0.7674 0.107 Uiso 1 1 calc R . .
H39C H 0.8091 0.2700 0.7171 0.107 Uiso 1 1 calc R . .
C40 C 0.8272(5) 0.2552(8) 0.5276(13) 0.083(7) Uani 1 1 d DU . .
H40A H 0.8067 0.2114 0.5049 0.125 Uiso 1 1 calc R . .
H40B H 0.8448 0.2391 0.5824 0.125 Uiso 1 1 calc R . .
H40C H 0.8524 0.2705 0.4825 0.125 Uiso 1 1 calc R . .
C41 C 0.7917(6) 0.3873(10) 0.3888(8) 0.073(6) Uani 1 1 d D . .
H41A H 0.7653 0.3624 0.3522 0.110 Uiso 1 1 calc R . .
H41B H 0.8243 0.3602 0.3798 0.110 Uiso 1 1 calc R . .
H41C H 0.7953 0.4424 0.3713 0.110 Uiso 1 1 calc R . .
C42 C 0.7197(5) 0.5065(8) 0.4895(13) 0.068(6) Uani 1 1 d D . .
H42A H 0.6873 0.4905 0.4624 0.101 Uiso 1 1 calc R . .
H42B H 0.7423 0.5279 0.4434 0.101 Uiso 1 1 calc R . .
H42C H 0.7133 0.5466 0.5350 0.101 Uiso 1 1 calc R . .
C43 C 0.9043(6) 0.5305(10) 0.6774(11) 0.035(4) Uani 1 1 d . B .
H43A H 0.9165 0.5860 0.6800 0.042 Uiso 1 1 calc R . .
C44 C 0.9315(5) 0.4872(9) 0.5997(11) 0.043(4) Uani 1 1 d D . .
H44A H 0.9660 0.4711 0.6217 0.052 Uiso 1 1 calc R A 1
C45 C 0.9158(4) 0.4901(6) 0.7663(6) 0.036(4) Uani 1 1 d G . .
C46 C 0.8816(3) 0.4417(6) 0.8113(8) 0.046(5) Uani 1 1 d G B .
H46A H 0.8481 0.4345 0.7887 0.055 Uiso 1 1 calc R . .
C47 C 0.8966(5) 0.4040(6) 0.8893(7) 0.066(6) Uani 1 1 d G B .
H47A H 0.8733 0.3709 0.9201 0.079 Uiso 1 1 calc R . .
C48 C 0.9458(5) 0.4146(6) 0.9225(6) 0.056(6) Uani 1 1 d G B .
H48A H 0.9560 0.3888 0.9758 0.068 Uiso 1 1 calc R . .
C49 C 0.9799(4) 0.4629(7) 0.8775(8) 0.070(7) Uani 1 1 d G B .
H49A H 1.0135 0.4701 0.9002 0.084 Uiso 1 1 calc R . .
C50 C 0.9649(4) 0.5006(6) 0.7995(8) 0.047(5) Uani 1 1 d G B .
H50A H 0.9883 0.5337 0.7687 0.056 Uiso 1 1 calc R . .
C51 C 0.9396(10) 0.5437(11) 0.5196(9) 0.045(4) Uani 0.62(3) 1 d PGDU B 1
C52 C 0.9706(10) 0.6091(12) 0.5308(11) 0.048(4) Uani 0.62(3) 1 d PGDU B 1
H52A H 0.9855 0.6197 0.5874 0.058 Uiso 0.62(3) 1 calc PR B 1
C53 C 0.9799(9) 0.6590(9) 0.4592(13) 0.047(4) Uani 0.62(3) 1 d PGU B 1
H53A H 1.0011 0.7037 0.4669 0.057 Uiso 0.62(3) 1 calc PR B 1
C54 C 0.9581(10) 0.6435(10) 0.3763(10) 0.048(4) Uani 0.62(3) 1 d PGU B 1
H54A H 0.9645 0.6776 0.3273 0.058 Uiso 0.62(3) 1 calc PR B 1
C55 C 0.9271(9) 0.5780(11) 0.3650(7) 0.049(4) Uani 0.62(3) 1 d PGU B 1
H55A H 0.9122 0.5674 0.3084 0.058 Uiso 0.62(3) 1 calc PR B 1
C56 C 0.9178(9) 0.5282(10) 0.4367(9) 0.046(4) Uani 0.62(3) 1 d PGDU B 1
H56A H 0.8966 0.4834 0.4290 0.055 Uiso 0.62(3) 1 calc PR B 1
C57 C 0.8437(4) 0.6858(5) 0.6174(6) 0.045(4) Uani 1 1 d GU . .
C58 C 0.8302(4) 0.6954(6) 0.5282(6) 0.042(4) Uani 1 1 d G . .
H58A H 0.8066 0.6604 0.5012 0.050 Uiso 1 1 calc R . .
C59 C 0.8513(4) 0.7562(7) 0.4786(6) 0.053(5) Uani 1 1 d G . .
H59A H 0.8420 0.7628 0.4176 0.064 Uiso 1 1 calc R . .
C60 C 0.8859(4) 0.8075(6) 0.5181(8) 0.055(5) Uani 1 1 d G . .
C61 C 0.8994(4) 0.7979(6) 0.6073(9) 0.048(4) Uani 1 1 d G . .
H61A H 0.9231 0.8329 0.6343 0.057 Uiso 1 1 calc R . .
C62 C 0.8783(4) 0.7371(7) 0.6569(6) 0.057(5) Uani 1 1 d G . .
H62A H 0.8876 0.7305 0.7179 0.068 Uiso 1 1 calc R . .
C63 C 0.9107(9) 0.8716(10) 0.4615(16) 0.084(8) Uani 1 1 d . . .
H63A H 0.9342 0.9021 0.4986 0.126 Uiso 1 1 calc R . .
H63B H 0.8841 0.9062 0.4374 0.126 Uiso 1 1 calc R . .
H63C H 0.9295 0.8474 0.4120 0.126 Uiso 1 1 calc R . .
N3 N 0.8493(5) 0.5293(7) 0.6514(9) 0.038(3) Uani 1 1 d . . .
N4 N 0.9008(5) 0.4145(8) 0.5874(11) 0.048(4) Uani 1 1 d . B .
H4A H 0.9098 0.3788 0.6307 0.072 Uiso 1 1 calc R . .
H4B H 0.9085 0.3929 0.5327 0.072 Uiso 1 1 calc R . .
O3 O 0.8292(4) 0.6269(6) 0.7747(7) 0.045(3) Uani 1 1 d . . .
O4 O 0.7665(5) 0.5998(7) 0.6563(9) 0.050(4) Uani 1 1 d . . .
S2 S 0.81879(15) 0.6094(2) 0.6830(3) 0.0344(10) Uani 1 1 d . B .
O5 O 0.9220(6) 0.2194(8) 0.2044(12) 0.058(3) Uani 0.565(6) 1 d PDU C 1
O6 O 0.9924(4) 0.3013(10) 0.2535(11) 0.056(3) Uani 0.565(6) 1 d PDU C 1
O7 O 0.9177(6) 0.2862(9) 0.3504(7) 0.062(4) Uani 0.565(6) 1 d PDU C 1
S3 S 0.9378(3) 0.2840(4) 0.2603(5) 0.0559(18) Uani 0.565(6) 1 d PDU C 1
C32 C 0.9094(5) 0.3654(8) 0.2096(8) 0.058(3) Uani 0.565(6) 1 d PDU C 1
F1 F 0.9175(6) 0.4340(6) 0.2534(10) 0.058(3) Uani 0.565(6) 1 d PDU C 1
F2 F 0.8580(4) 0.3603(8) 0.2003(10) 0.059(3) Uani 0.565(6) 1 d PDU C 1
F3 F 0.9261(6) 0.3792(8) 0.1253(8) 0.068(3) Uani 0.565(6) 1 d PDU C 1
O8 O 0.5967(4) 0.7675(5) 0.7013(8) 0.064(3) Uani 1 1 d DU . .
O9 O 0.5289(4) 0.6906(7) 0.7717(6) 0.062(3) Uani 1 1 d DU . .
O10 O 0.5336(4) 0.6997(7) 0.6090(6) 0.073(3) Uani 1 1 d DU . .
S4 S 0.56002(18) 0.7040(2) 0.6938(3) 0.0501(11) Uani 1 1 d DU . .
C64 C 0.5996(4) 0.6212(7) 0.6907(7) 0.080(3) Uani 1 1 d DU . .
F4 F 0.5752(4) 0.5517(5) 0.6882(9) 0.088(3) Uani 1 1 d DU . .
F5 F 0.6311(4) 0.6193(6) 0.6186(8) 0.099(3) Uani 1 1 d DU . .
F6 F 0.6311(4) 0.6158(7) 0.7618(8) 0.102(3) Uani 1 1 d DU . .
O11 O 0.4247(4) 0.2011(6) 0.5489(6) 0.042(3) Uani 1 1 d D . .
H11B H 0.448(4) 0.203(10) 0.585(5) 0.063 Uiso 1 1 d D . .
H11C H 0.432(6) 0.231(7) 0.508(7) 0.063 Uiso 1 1 d D . .
O12 O 0.9050(7) 0.2325(9) 0.2003(17) 0.059(3) Uani 0.435(6) 1 d PDU C 2
O13 O 0.9722(8) 0.3082(13) 0.2737(11) 0.057(3) Uani 0.435(6) 1 d PDU C 2
O14 O 0.9686(7) 0.3014(12) 0.1105(11) 0.061(4) Uani 0.435(6) 1 d PDU C 2
S5 S 0.9415(4) 0.2957(5) 0.1940(7) 0.048(2) Uani 0.435(6) 1 d PDU C 2
C65 C 0.9022(6) 0.3789(9) 0.1918(10) 0.058(3) Uani 0.435(6) 1 d PDU C 2
F7 F 0.9278(7) 0.4477(8) 0.1877(15) 0.061(3) Uani 0.435(6) 1 d PDU C 2
F8 F 0.8712(7) 0.3861(11) 0.2633(12) 0.063(3) Uani 0.435(6) 1 d PDU C 2
F9 F 0.8709(7) 0.3812(10) 0.1198(12) 0.068(3) Uani 0.435(6) 1 d PDU C 2
C66 C 0.9296(16) 0.5386(18) 0.5147(16) 0.046(4) Uani 0.38(3) 1 d PGDU B 2
C67 C 0.9584(15) 0.6070(17) 0.510(2) 0.048(4) Uani 0.38(3) 1 d PGDU B 2
H67A H 0.9785 0.6229 0.5600 0.057 Uiso 0.38(3) 1 calc PR B 2
C68 C 0.9579(15) 0.6521(16) 0.433(2) 0.048(4) Uani 0.38(3) 1 d PGU B 2
H68A H 0.9776 0.6989 0.4298 0.057 Uiso 0.38(3) 1 calc PR B 2
C69 C 0.9286(16) 0.6289(19) 0.3601(15) 0.048(4) Uani 0.38(3) 1 d PGU B 2
H69A H 0.9282 0.6598 0.3073 0.057 Uiso 0.38(3) 1 calc PR B 2
C70 C 0.8998(15) 0.561(2) 0.3646(11) 0.047(4) Uani 0.38(3) 1 d PGU B 2
H70A H 0.8797 0.5447 0.3149 0.056 Uiso 0.38(3) 1 calc PR B 2
C71 C 0.9003(13) 0.5154(19) 0.4419(14) 0.047(4) Uani 0.38(3) 1 d PGDU B 2
H71A H 0.8806 0.4687 0.4450 0.056 Uiso 0.38(3) 1 calc PR B 2

loop_
_atom_site_aniso_label
_atom_site_aniso_U_11
_atom_site_aniso_U_22
_atom_site_aniso_U_33
_atom_site_aniso_U_23
_atom_site_aniso_U_13
_atom_site_aniso_U_12
Ir1 0.0384(3) 0.0215(3) 0.0358(4) -0.0027(3) 0.0172(3) 0.0016(3)
C1 0.026(10) 0.040(11) 0.070(14) -0.015(10) -0.010(9) -0.015(8)
C2 0.062(12) 0.025(10) 0.066(14) -0.018(9) 0.012(10) 0.002(8)
C3 0.043(9) 0.025(9) 0.048(11) -0.007(8) 0.012(8) 0.012(7)
C4 0.049(10) 0.051(12) 0.047(12) 0.001(10) 0.035(9) 0.017(9)
C5 0.033(10) 0.045(12) 0.081(15) -0.026(11) 0.019(10) 0.005(8)
C6 0.055(13) 0.073(16) 0.099(17) -0.007(14) -0.018(12) 0.015(11)
C7 0.079(13) 0.032(11) 0.076(15) 0.013(10) 0.024(12) 0.012(9)
C8 0.084(13) 0.022(8) 0.047(10) -0.016(7) 0.019(10) 0.005(8)
C9 0.079(13) 0.084(14) 0.061(14) -0.001(13) 0.050(13) 0.029(11)
C10 0.13(2) 0.053(14) 0.12(2) 0.029(13) 0.087(18) 0.017(14)
C11 0.046(9) 0.017(8) 0.023(9) 0.001(7) 0.009(7) 0.000(7)
C12 0.050(9) 0.022(8) 0.028(9) 0.003(8) 0.014(9) 0.004(7)
C13 0.055(10) 0.029(10) 0.030(10) -0.011(8) 0.030(8) -0.021(8)
C14 0.056(10) 0.029(9) 0.038(10) 0.018(9) 0.012(8) 0.014(8)
C15 0.066(11) 0.021(8) 0.029(9) -0.005(8) -0.012(10) -0.001(7)
C16 0.053(11) 0.035(10) 0.049(13) 0.002(9) 0.008(9) -0.005(8)
C17 0.053(11) 0.082(14) 0.031(12) 0.008(10) 0.024(9) -0.015(10)
C18 0.053(11) 0.051(12) 0.045(12) 0.013(10) 0.015(10) 0.011(9)
C19 0.043(10) 0.020(8) 0.053(11) -0.007(7) -0.007(8) -0.003(7)
C20 0.053(10) 0.041(9) 0.035(9) 0.008(7) 0.007(8) 0.026(8)
C21 0.047(10) 0.040(9) 0.053(11) 0.023(8) 0.014(8) -0.003(8)
C22 0.091(15) 0.055(12) 0.050(11) 0.030(9) 0.018(10) -0.017(11)
C23 0.083(15) 0.079(14) 0.029(10) -0.013(10) -0.006(9) 0.016(12)
C24 0.074(13) 0.046(10) 0.026(9) 0.004(7) 0.022(8) 0.013(9)
C25 0.046(9) 0.018(8) 0.049(10) 0.012(7) 0.007(8) 0.005(7)
C26 0.085(13) 0.025(10) 0.037(10) -0.006(8) 0.017(10) 0.017(9)
C27 0.097(15) 0.029(10) 0.080(16) -0.007(12) 0.023(14) 0.019(10)
C28 0.081(13) 0.019(10) 0.066(14) 0.012(10) 0.005(11) -0.003(9)
C29 0.070(13) 0.055(13) 0.042(11) 0.003(10) 0.007(10) -0.009(11)
C30 0.028(10) 0.042(12) 0.16(2) 0.023(13) 0.014(12) -0.008(9)
C31 0.058(12) 0.071(15) 0.067(14) 0.028(12) 0.017(11) 0.018(11)
N1 0.050(8) 0.023(7) 0.042(9) 0.002(6) 0.019(7) -0.002(6)
N2 0.055(8) 0.014(6) 0.036(9) -0.004(6) 0.009(7) 0.011(6)
O1 0.042(8) 0.023(6) 0.069(9) -0.011(6) 0.015(6) -0.009(6)
O2 0.086(9) 0.024(6) 0.043(7) -0.003(5) 0.019(7) -0.003(6)
S1 0.053(3) 0.019(2) 0.045(3) -0.0018(19) 0.010(2) 0.0012(18)
Ir2 0.0541(4) 0.0214(3) 0.0321(4) -0.0030(3) 0.0023(3) 0.0097(3)
C33 0.073(14) 0.033(11) 0.048(13) -0.016(9) 0.008(11) -0.009(9)
C34 0.046(10) 0.034(10) 0.042(11) 0.001(8) 0.000(8) -0.009(8)
C35 0.072(13) 0.030(10) 0.064(13) -0.007(9) -0.026(10) 0.003(9)
C36 0.061(11) 0.027(9) 0.053(12) -0.012(9) -0.009(9) -0.002(8)
C37 0.052(11) 0.033(10) 0.051(11) 0.002(9) -0.021(9) 0.003(9)
C38 0.056(12) 0.038(11) 0.092(16) -0.022(11) 0.012(11) -0.005(9)
C39 0.124(18) 0.024(10) 0.066(14) 0.014(10) 0.003(13) -0.023(11)
C40 0.105(10) 0.056(9) 0.088(10) 0.000(8) 0.009(8) 0.011(8)
C41 0.117(16) 0.073(14) 0.029(11) 0.001(11) 0.003(12) -0.011(12)
C42 0.060(13) 0.050(12) 0.092(16) 0.013(12) -0.024(11) -0.014(10)
C43 0.027(8) 0.034(9) 0.044(11) 0.001(8) 0.006(8) 0.003(7)
C44 0.042(9) 0.049(11) 0.038(11) -0.001(9) 0.004(9) 0.024(8)
C45 0.065(11) 0.015(9) 0.027(9) 0.002(7) 0.025(9) 0.002(7)
C46 0.058(11) 0.047(11) 0.032(10) -0.011(9) 0.017(8) 0.003(9)
C47 0.072(13) 0.044(11) 0.081(17) 0.021(13) 0.027(14) 0.012(10)
C48 0.104(16) 0.041(12) 0.024(11) 0.004(9) 0.001(10) 0.020(11)
C49 0.105(16) 0.039(11) 0.066(17) 0.008(11) 0.005(13) 0.001(11)
C50 0.052(11) 0.062(13) 0.027(11) -0.002(10) 0.003(8) 0.000(10)
C51 0.045(11) 0.064(8) 0.027(6) 0.020(6) 0.016(6) 0.036(7)
C52 0.052(11) 0.063(8) 0.029(7) 0.020(6) 0.013(6) 0.033(7)
C53 0.051(11) 0.064(8) 0.027(7) 0.020(6) 0.017(7) 0.033(7)
C54 0.050(11) 0.066(8) 0.028(7) 0.021(7) 0.016(7) 0.032(7)
C55 0.051(11) 0.068(8) 0.027(6) 0.024(6) 0.014(7) 0.031(8)
C56 0.044(11) 0.065(8) 0.029(6) 0.020(6) 0.017(6) 0.033(7)
C57 0.054(7) 0.035(7) 0.045(8) -0.004(6) 0.041(7) 0.005(6)
C58 0.073(12) 0.032(9) 0.020(8) -0.011(7) -0.002(8) -0.011(9)
C59 0.038(10) 0.053(12) 0.068(13) 0.024(11) -0.011(9) -0.004(9)
C60 0.062(12) 0.035(11) 0.069(15) 0.002(10) -0.003(11) -0.001(10)
C61 0.057(10) 0.029(9) 0.056(12) -0.011(10) -0.011(11) -0.014(8)
C62 0.062(12) 0.041(12) 0.068(14) -0.015(11) -0.010(12) 0.008(10)
C63 0.109(18) 0.034(12) 0.11(2) 0.028(12) 0.021(15) 0.004(12)
N3 0.053(9) 0.027(8) 0.036(8) 0.005(6) 0.002(6) 0.012(7)
N4 0.075(10) 0.039(9) 0.030(9) -0.005(7) 0.005(8) 0.034(7)
O3 0.055(7) 0.036(7) 0.043(7) -0.007(6) 0.034(6) 0.002(6)
O4 0.051(8) 0.026(7) 0.074(9) -0.007(7) 0.010(7) -0.001(6)
S2 0.039(2) 0.024(2) 0.040(3) -0.0078(19) 0.0143(19) 0.0073(17)
O5 0.068(7) 0.039(5) 0.066(6) -0.015(5) 0.016(6) -0.003(5)
O6 0.068(6) 0.041(6) 0.060(6) -0.013(6) 0.017(5) -0.002(5)
O7 0.077(9) 0.038(8) 0.071(7) 0.000(6) 0.028(7) 0.014(8)
S3 0.071(4) 0.034(3) 0.063(4) -0.010(3) 0.028(4) -0.006(3)
C32 0.074(5) 0.040(5) 0.059(5) -0.010(5) 0.023(5) -0.006(5)
F1 0.076(6) 0.034(5) 0.063(6) -0.010(5) 0.022(6) -0.007(5)
F2 0.075(6) 0.039(5) 0.064(6) -0.011(5) 0.016(5) -0.007(5)
F3 0.086(6) 0.051(6) 0.065(6) -0.004(5) 0.027(6) -0.004(6)
O8 0.086(7) 0.042(5) 0.063(6) -0.009(5) 0.028(5) -0.004(5)
O9 0.067(6) 0.072(7) 0.048(5) -0.004(6) 0.015(5) -0.005(5)
O10 0.096(7) 0.066(6) 0.058(6) -0.012(6) -0.011(5) 0.023(5)
S4 0.078(3) 0.039(2) 0.034(2) -0.004(2) 0.011(2) -0.002(2)
C64 0.084(7) 0.048(5) 0.109(8) 0.011(7) 0.018(6) 0.015(5)
F4 0.083(7) 0.049(5) 0.132(9) 0.002(6) 0.017(6) 0.003(5)
F5 0.100(7) 0.068(6) 0.128(8) 0.012(7) 0.044(6) 0.023(5)
F6 0.106(8) 0.074(7) 0.127(8) 0.003(7) -0.017(6) 0.015(6)
O11 0.074(8) 0.026(6) 0.025(6) -0.010(5) -0.006(5) -0.003(6)
O12 0.073(7) 0.039(5) 0.064(6) -0.016(6) 0.015(6) -0.005(5)
O13 0.074(7) 0.045(6) 0.053(6) -0.012(6) 0.016(6) -0.004(6)
O14 0.088(9) 0.044(9) 0.050(7) -0.004(9) 0.014(7) 0.015(8)
S5 0.067(4) 0.034(4) 0.044(4) -0.011(4) 0.017(4) -0.004(3)
C65 0.076(6) 0.039(5) 0.061(6) -0.008(5) 0.021(5) -0.005(5)
F7 0.078(7) 0.038(5) 0.066(7) -0.007(6) 0.018(6) -0.008(5)
F8 0.082(6) 0.040(6) 0.066(6) -0.009(6) 0.028(6) -0.002(5)
F9 0.084(7) 0.049(6) 0.070(7) -0.009(6) 0.007(6) -0.003(6)
C66 0.047(11) 0.064(8) 0.028(6) 0.020(6) 0.015(7) 0.036(7)
C67 0.051(11) 0.063(8) 0.029(7) 0.018(7) 0.014(7) 0.035(7)
C68 0.051(11) 0.064(8) 0.027(7) 0.020(7) 0.015(7) 0.032(7)
C69 0.049(11) 0.067(8) 0.027(7) 0.021(7) 0.016(7) 0.032(8)
C70 0.046(11) 0.067(9) 0.026(7) 0.020(7) 0.015(7) 0.033(8)
C71 0.046(11) 0.065(8) 0.030(7) 0.020(7) 0.015(7) 0.033(8)

loop_
_atom_type_symbol
_atom_type_description
_atom_type_scat_dispersion_real
_atom_type_scat_dispersion_imag
_atom_type_scat_source
C C 0.0033 0.0016 'International Tables Vol C Tables 4.2.6.8 and 6.1.1.4'
H H 0.0000 0.0000 'International Tables Vol C Tables 4.2.6.8 and 6.1.1.4'
N N 0.0061 0.0033 'International Tables Vol C Tables 4.2.6.8 and 6.1.1.4'
O O 0.0106 0.0060 'International Tables Vol C Tables 4.2.6.8 and 6.1.1.4'
F F 0.0171 0.0103 'International Tables Vol C Tables 4.2.6.8 and 6.1.1.4'
S S 0.1246 0.1234 'International Tables Vol C Tables 4.2.6.8 and 6.1.1.4'
Ir Ir -1.4442 7.9887 'International Tables Vol C Tables 4.2.6.8 and 6.1.1.4'

loop_
_exptl_crystal_face_index_h
_exptl_crystal_face_index_k
_exptl_crystal_face_index_l
_exptl_crystal_face_perp_dist
1.00 0.00 0.00 0.0900
-1.00 0.00 0.00 0.0900
1.00 1.00 0.00 0.1000
-1.00 -1.00 0.00 0.1000
2.00 -1.00 1.00 0.1000
-2.00 1.00 -1.00 0.1000
1.00 1.00 1.00 0.1200
-1.00 -1.00 -1.00 0.1200
-1.00 1.00 1.00 0.1400
1.00 -1.00 -1.00 0.1400

loop_
_geom_angle_atom_site_label_1
_geom_angle_atom_site_label_2
_geom_angle_atom_site_label_3
_geom_angle
N1 Ir1 N2 78.6(5)
N1 Ir1 C1 115.7(5)
N2 Ir1 C1 156.9(4)
N1 Ir1 C2 138.4(5)
N2 Ir1 C2 118.8(4)
C1 Ir1 C2 38.5(3)
N1 Ir1 C5 119.2(5)
N2 Ir1 C5 151.6(5)
C1 Ir1 C5 38.1(3)
C2 Ir1 C5 64.2(4)
N1 Ir1 C3 175.1(5)
N2 Ir1 C3 100.2(4)
C1 Ir1 C3 63.9(3)
C2 Ir1 C3 38.2(3)
C5 Ir1 C3 63.9(3)
N1 Ir1 C4 146.7(4)
N2 Ir1 C4 114.8(5)
C1 Ir1 C4 63.9(4)
C2 Ir1 C4 64.0(3)
C5 Ir1 C4 38.3(3)
C3 Ir1 C4 38.0(3)
C5 C1 C2 108.4(8)
C5 C1 C6 127.3(10)
C2 C1 C6 124.4(10)
C5 C1 Ir1 71.2(4)
C2 C1 Ir1 70.9(4)
C6 C1 Ir1 123.9(4)
C3 C2 C1 107.4(7)
C3 C2 C7 125.4(10)
C1 C2 C7 127.2(10)
C3 C2 Ir1 71.1(4)
C1 C2 Ir1 70.6(4)
C7 C2 Ir1 123.5(3)
C4 C3 C2 108.4(7)
C4 C3 C8 125.4(9)
C2 C3 C8 126.1(9)
C4 C3 Ir1 71.1(4)
C2 C3 Ir1 70.7(4)
C8 C3 Ir1 124.3(3)
C3 C4 C5 108.0(8)
C3 C4 C9 124.7(10)
C5 C4 C9 127.3(10)
C3 C4 Ir1 70.9(4)
C5 C4 Ir1 70.6(4)
C9 C4 Ir1 124.3(4)
C1 C5 C4 107.8(8)
C1 C5 C10 127.3(11)
C4 C5 C10 124.8(11)
C1 C5 Ir1 70.7(4)
C4 C5 Ir1 71.1(4)
C10 C5 Ir1 124.4(4)
C1 C6 H6A 109.5
C1 C6 H6B 109.5
H6A C6 H6B 109.5
C1 C6 H6C 109.5
H6A C6 H6C 109.5
H6B C6 H6C 109.5
C2 C7 H7A 109.5
C2 C7 H7B 109.5
H7A C7 H7B 109.5
C2 C7 H7C 109.5
H7A C7 H7C 109.5
H7B C7 H7C 109.5
C3 C8 H8A 109.5
C3 C8 H8B 109.5
H8A C8 H8B 109.5
C3 C8 H8C 109.5
H8A C8 H8C 109.5
H8B C8 H8C 109.5
C4 C9 H9A 109.5
C4 C9 H9B 109.5
H9A C9 H9B 109.5
C4 C9 H9C 109.5
H9A C9 H9C 109.5
H9B C9 H9C 109.5
C5 C10 H10A 109.5
C5 C10 H10B 109.5
H10A C10 H10B 109.5
C5 C10 H10C 109.5
H10A C10 H10C 109.5
H10B C10 H10C 109.5
N1 C11 C12 104.6(11)
N1 C11 C13 116.6(12)
C12 C11 C13 112.5(12)
N1 C11 H11A 107.6
C12 C11 H11A 107.6
C13 C11 H11A 107.6
N2 C12 C19 113.8(11)
N2 C12 C11 104.9(13)
C19 C12 C11 113.7(11)
N2 C12 H12A 108.0
C19 C12 H12A 108.1
C11 C12 H12A 108.0
C14 C13 C18 120.0
C14 C13 C11 123.0(8)
C18 C13 C11 116.9(8)
C15 C14 C13 120.0
C15 C14 H14A 120.0
C13 C14 H14A 120.0
C16 C15 C14 120.0
C16 C15 H15A 120.0
C14 C15 H15A 120.0
C15 C16 C17 120.0
C15 C16 H16A 120.0
C17 C16 H16A 120.0
C18 C17 C16 120.0
C18 C17 H17A 120.0
C16 C17 H17A 120.0
C17 C18 C13 120.0
C17 C18 H18A 120.0
C13 C18 H18A 120.0
C20 C19 C24 120.0
C20 C19 C12 116.6(8)
C24 C19 C12 123.3(8)
C19 C20 C21 120.0
C19 C20 H20A 120.0
C21 C20 H20A 120.0
C22 C21 C20 120.0
C22 C21 H21A 120.0
C20 C21 H21A 120.0
C21 C22 C23 120.0
C21 C22 H22A 120.0
C23 C22 H22A 120.0
C24 C23 C22 120.0
C24 C23 H23A 120.0
C22 C23 H23A 120.0
C23 C24 C19 120.0
C23 C24 H24A 120.0
C19 C24 H24A 120.0
C26 C25 C30 120.0
C26 C25 S1 121.8(7)
C30 C25 S1 118.2(7)
C25 C26 C27 120.0
C25 C26 H26A 120.0
C27 C26 H26A 120.0
C26 C27 C28 120.0
C26 C27 H27A 120.0
C28 C27 H27A 120.0
C29 C28 C27 120.0
C29 C28 C31 121.2(11)
C27 C28 C31 118.8(11)
C28 C29 C30 120.0
C28 C29 H29A 120.0
C30 C29 H29A 120.0
C29 C30 C25 120.0
C29 C30 H30A 120.0
C25 C30 H30A 120.0
C28 C31 H31A 109.5
C28 C31 H31B 109.5
H31A C31 H31B 109.5
C28 C31 H31C 109.5
H31A C31 H31C 109.5
H31B C31 H31C 109.5
C11 N1 S1 114.9(10)
C11 N1 Ir1 116.9(10)
S1 N1 Ir1 127.3(7)
C12 N2 Ir1 110.6(9)
C12 N2 H2A 109.5
Ir1 N2 H2A 109.5
C12 N2 H2B 109.5
Ir1 N2 H2B 109.5
H2A N2 H2B 108.1
O1 S1 O2 118.2(8)
O1 S1 N1 108.1(7)
O2 S1 N1 110.7(7)
O1 S1 C25 108.6(7)
O2 S1 C25 107.2(6)
N1 S1 C25 103.0(6)
N3 Ir2 N4 77.8(5)
N3 Ir2 C35 172.6(5)
N4 Ir2 C35 100.2(5)
N3 Ir2 C34 136.5(5)
N4 Ir2 C34 120.3(5)
C35 Ir2 C34 38.8(3)
N3 Ir2 C36 148.7(5)
N4 Ir2 C36 114.7(5)
C35 Ir2 C36 38.6(3)
C34 Ir2 C36 64.2(4)
N3 Ir2 C33 115.2(5)
N4 Ir2 C33 158.4(5)
C35 Ir2 C33 64.6(4)
C34 Ir2 C33 38.4(3)
C36 Ir2 C33 63.8(4)
N3 Ir2 C37 120.6(5)
N4 Ir2 C37 151.1(5)
C35 Ir2 C37 64.2(4)
C34 Ir2 C37 63.6(4)
C36 Ir2 C37 38.0(3)
C33 Ir2 C37 37.7(3)
C37 C33 C34 107.1(7)
C37 C33 C38 127.9(10)
C34 C33 C38 125.0(10)
C37 C33 Ir2 71.2(4)
C34 C33 Ir2 68.8(4)
C38 C33 Ir2 125.1(4)
C35 C34 C33 108.9(7)
C35 C34 C39 126.8(10)
C33 C34 C39 124.3(10)
C35 C34 Ir2 70.6(4)
C33 C34 Ir2 72.8(4)
C39 C34 Ir2 122.6(4)
C34 C35 C36 107.3(7)
C34 C35 C40 126.3(10)
C36 C35 C40 126.4(10)
C34 C35 Ir2 70.6(4)
C36 C35 Ir2 72.0(4)
C40 C35 Ir2 122.9(4)
C35 C36 C37 107.9(7)
C35 C36 C41 125.8(10)
C37 C36 C41 126.2(10)
C35 C36 Ir2 69.5(4)
C37 C36 Ir2 71.8(4)
C41 C36 Ir2 124.1(4)
C33 C37 C36 108.8(7)
C33 C37 C42 127.3(10)
C36 C37 C42 123.9(10)
C33 C37 Ir2 71.1(4)
C36 C37 Ir2 70.2(4)
C42 C37 Ir2 125.8(4)
C33 C38 H38A 109.5
C33 C38 H38B 109.5
H38A C38 H38B 109.5
C33 C38 H38C 109.5
H38A C38 H38C 109.5
H38B C38 H38C 109.5
C34 C39 H39A 109.5
C34 C39 H39B 109.5
H39A C39 H39B 109.5
C34 C39 H39C 109.5
H39A C39 H39C 109.5
H39B C39 H39C 109.5
C35 C40 H40A 109.5
C35 C40 H40B 109.5
H40A C40 H40B 109.5
C35 C40 H40C 109.5
H40A C40 H40C 109.5
H40B C40 H40C 109.5
C36 C41 H41A 109.5
C36 C41 H41B 109.5
H41A C41 H41B 109.5
C36 C41 H41C 109.5
H41A C41 H41C 109.5
H41B C41 H41C 109.5
C37 C42 H42A 109.5
C37 C42 H42B 109.5
H42A C42 H42B 109.5
C37 C42 H42C 109.5
H42A C42 H42C 109.5
H42B C42 H42C 109.5
N3 C43 C45 114.2(12)
N3 C43 C44 104.0(13)
C45 C43 C44 110.3(12)
N3 C43 H43A 109.4
C45 C43 H43A 109.4
C44 C43 H43A 109.4
N4 C44 C66 110.7(13)
N4 C44 C43 103.9(12)
C66 C44 C43 109(2)
N4 C44 C51 119.6(12)
C66 C44 C51 10.5(15)
C43 C44 C51 110.3(15)
N4 C44 H44A 107.5
C66 C44 H44A 117.0
C43 C44 H44A 107.5
C51 C44 H44A 107.5
C46 C45 C50 120.0
C46 C45 C43 124.2(10)
C50 C45 C43 115.7(9)
C45 C46 C47 120.0
C45 C46 H46A 120.0
C47 C46 H46A 120.0
C48 C47 C46 120.0
C48 C47 H47A 120.0
C46 C47 H47A 120.0
C47 C48 C49 120.0
C47 C48 H48A 120.0
C49 C48 H48A 120.0
C50 C49 C48 120.0
C50 C49 H49A 120.0
C48 C49 H49A 120.0
C49 C50 C45 120.0
C49 C50 H50A 120.0
C45 C50 H50A 120.0
C52 C51 C56 120.0
C52 C51 C44 119.0(7)
C56 C51 C44 121.0(7)
C51 C52 C53 120.0
C51 C52 H52A 120.0
C53 C52 H52A 120.0
C54 C53 C52 120.0
C54 C53 H53A 120.0
C52 C53 H53A 120.0
C55 C54 C53 120.0
C55 C54 H54A 120.0
C53 C54 H54A 120.0
C54 C55 C56 120.0
C54 C55 H55A 120.0
C56 C55 H55A 120.0
C55 C56 C51 120.0
C55 C56 H56A 120.0
C51 C56 H56A 120.0
C58 C57 C62 120.0
C58 C57 S2 122.0(7)
C62 C57 S2 118.0(7)
C57 C58 C59 120.0
C57 C58 H58A 120.0
C59 C58 H58A 120.0
C60 C59 C58 120.0
C60 C59 H59A 120.0
C58 C59 H59A 120.0
C61 C60 C59 120.0
C61 C60 C63 120.6(13)
C59 C60 C63 119.3(13)
C60 C61 C62 120.0
C60 C61 H61A 120.0
C62 C61 H61A 120.0
C61 C62 C57 120.0
C61 C62 H62A 120.0
C57 C62 H62A 120.0
C60 C63 H63A 109.5
C60 C63 H63B 109.5
H63A C63 H63B 109.5
C60 C63 H63C 109.5
H63A C63 H63C 109.5
H63B C63 H63C 109.5
C43 N3 S2 112.4(11)
C43 N3 Ir2 119.0(10)
S2 N3 Ir2 128.4(8)
C44 N4 Ir2 112.9(8)
C44 N4 H4A 109.0
Ir2 N4 H4A 109.0
C44 N4 H4B 109.0
Ir2 N4 H4B 109.0
H4A N4 H4B 107.8
O3 S2 O4 118.2(7)
O3 S2 N3 110.8(7)
O4 S2 N3 106.7(7)
O3 S2 C57 108.1(6)
O4 S2 C57 106.5(7)
N3 S2 C57 105.8(6)
O5 S3 O7 117.0(9)
O5 S3 O6 113.1(8)
O7 S3 O6 114.6(9)
O5 S3 C32 103.5(8)
O7 S3 C32 103.2(7)
O6 S3 C32 103.0(7)
F2 C32 F3 103.7(11)
F2 C32 F1 105.0(11)
F3 C32 F1 104.4(11)
F2 C32 S3 114.6(10)
F3 C32 S3 113.9(10)
F1 C32 S3 114.1(10)
O9 S4 O10 115.6(6)
O9 S4 O8 115.6(6)
O10 S4 O8 114.8(6)
O9 S4 C64 103.2(5)
O10 S4 C64 102.6(5)
O8 S4 C64 102.3(5)
F4 C64 F6 104.7(10)
F4 C64 F5 104.2(9)
F6 C64 F5 104.7(10)
F4 C64 S4 115.4(8)
F6 C64 S4 113.3(8)
F5 C64 S4 113.5(8)
H11B O11 H11C 107(10)
O14 S5 O12 115.7(9)
O14 S5 O13 115.6(9)
O12 S5 O13 114.9(10)
O14 S5 C65 102.6(8)
O12 S5 C65 102.5(9)
O13 S5 C65 102.7(8)
F8 C65 F7 104.9(11)
F8 C65 F9 105.2(12)
F7 C65 F9 103.8(12)
F8 C65 S5 114.4(10)
F7 C65 S5 114.3(11)
F9 C65 S5 113.1(10)
C67 C66 C71 120.0
C67 C66 C44 119.9(8)
C71 C66 C44 120.1(8)
C68 C67 C66 120.0
C68 C67 H67A 120.0
C66 C67 H67A 120.0
C67 C68 C69 120.0
C67 C68 H68A 120.0
C69 C68 H68A 120.0
C68 C69 C70 120.0
C68 C69 H69A 120.0
C70 C69 H69A 120.0
C71 C70 C69 120.0
C71 C70 H70A 120.0
C69 C70 H70A 120.0
C70 C71 C66 120.0
C70 C71 H71A 120.0
C66 C71 H71A 120.0

loop_
_geom_bond_atom_site_label_1
_geom_bond_atom_site_label_2
_geom_bond_distance
Ir1 N1 1.981(12)
Ir1 N2 2.123(13)
Ir1 C1 2.180(9)
Ir1 C2 2.185(9)
Ir1 C5 2.186(9)
Ir1 C3 2.190(8)
Ir1 C4 2.193(9)
C1 C5 1.426(10)
C1 C2 1.439(10)
C1 C6 1.496(11)
C2 C3 1.432(10)
C2 C7 1.492(10)
C3 C4 1.428(10)
C3 C8 1.508(10)
C4 C5 1.435(10)
C4 C9 1.501(10)
C5 C10 1.508(10)
C6 H6A 0.9800
C6 H6B 0.9800
C6 H6C 0.9800
C7 H7A 0.9800
C7 H7B 0.9800
C7 H7C 0.9800
C8 H8A 0.9800
C8 H8B 0.9800
C8 H8C 0.9800
C9 H9A 0.9800
C9 H9B 0.9800
C9 H9C 0.9800
C10 H10A 0.9800
C10 H10B 0.9800
C10 H10C 0.9800
C11 N1 1.472(18)
C11 C12 1.52(2)
C11 C13 1.532(15)
C11 H11A 1.0000
C12 N2 1.492(16)
C12 C19 1.519(17)
C12 H12A 1.0000
C13 C14 1.3900
C13 C18 1.3900
C14 C15 1.3900
C14 H14A 0.9500
C15 C16 1.3900
C15 H15A 0.9500
C16 C17 1.3900
C16 H16A 0.9500
C17 C18 1.3900
C17 H17A 0.9500
C18 H18A 0.9500
C19 C20 1.3900
C19 C24 1.3900
C20 C21 1.3900
C20 H20A 0.9500
C21 C22 1.3900
C21 H21A 0.9500
C22 C23 1.3900
C22 H22A 0.9500
C23 C24 1.3900
C23 H23A 0.9500
C24 H24A 0.9500
C25 C26 1.3900
C25 C30 1.3900
C25 S1 1.762(9)
C26 C27 1.3900
C26 H26A 0.9500
C27 C28 1.3900
C27 H27A 0.9500
C28 C29 1.3900
C28 C31 1.514(19)
C29 C30 1.3900
C29 H29A 0.9500
C30 H30A 0.9500
C31 H31A 0.9800
C31 H31B 0.9800
C31 H31C 0.9800
N1 S1 1.651(14)
N2 H2A 0.9200
N2 H2B 0.9200
O1 S1 1.396(12)
O2 S1 1.417(12)
Ir2 N3 1.965(14)
Ir2 N4 2.113(14)
Ir2 C35 2.157(9)
Ir2 C34 2.158(8)
Ir2 C36 2.190(10)
Ir2 C33 2.210(9)
Ir2 C37 2.212(10)
C33 C37 1.427(10)
C33 C34 1.438(10)
C33 C38 1.492(10)
C34 C35 1.432(10)
C34 C39 1.490(10)
C35 C36 1.436(10)
C35 C40 1.496(11)
C36 C37 1.434(10)
C36 C41 1.497(10)
C37 C42 1.498(10)
C38 H38A 0.9800
C38 H38B 0.9800
C38 H38C 0.9800
C39 H39A 0.9800
C39 H39B 0.9800
C39 H39C 0.9800
C40 H40A 0.9800
C40 H40B 0.9800
C40 H40C 0.9800
C41 H41A 0.9800
C41 H41B 0.9800
C41 H41C 0.9800
C42 H42A 0.9800
C42 H42B 0.9800
C42 H42C 0.9800
C43 N3 1.49(2)
C43 C45 1.529(19)
C43 C44 1.55(2)
C43 H43A 1.0000
C44 N4 1.489(19)
C44 C66 1.55(2)
C44 C51 1.554(19)
C44 H44A 1.0000
C45 C46 1.3900
C45 C50 1.3900
C46 C47 1.3900
C46 H46A 0.9500
C47 C48 1.3900
C47 H47A 0.9500
C48 C49 1.3900
C48 H48A 0.9500
C49 C50 1.3900
C49 H49A 0.9500
C50 H50A 0.9500
C51 C52 1.3900
C51 C56 1.3900
C52 C53 1.3900
C52 H52A 0.9500
C53 C54 1.3900
C53 H53A 0.9500
C54 C55 1.3900
C54 H54A 0.9500
C55 C56 1.3900
C55 H55A 0.9500
C56 H56A 0.9500
C57 C58 1.3900
C57 C62 1.3900
C57 S2 1.758(8)
C58 C59 1.3900
C58 H58A 0.9500
C59 C60 1.3900
C59 H59A 0.9500
C60 C61 1.3900
C60 C63 1.528(19)
C61 C62 1.3900
C61 H61A 0.9500
C62 H62A 0.9500
C63 H63A 0.9800
C63 H63B 0.9800
C63 H63C 0.9800
N3 S2 1.652(13)
N4 H4A 0.9200
N4 H4B 0.9200
O3 S2 1.431(12)
O4 S2 1.436(13)
O5 S3 1.443(8)
O6 S3 1.463(8)
O7 S3 1.449(8)
S3 C32 1.747(16)
C32 F2 1.357(9)
C32 F3 1.357(9)
C32 F1 1.358(9)
O8 S4 1.450(7)
O9 S4 1.441(7)
O10 S4 1.447(7)
S4 C64 1.752(14)
C64 F4 1.346(8)
C64 F6 1.349(9)
C64 F5 1.360(9)
O11 H11B 0.81(5)
O11 H11C 0.81(4)
O12 S5 1.444(8)
O13 S5 1.453(8)
O14 S5 1.441(8)
S5 C65 1.752(17)
C65 F8 1.349(9)
C65 F7 1.352(9)
C65 F9 1.355(9)
C66 C67 1.3900
C66 C71 1.3900
C67 C68 1.3900
C67 H67A 0.9500
C68 C69 1.3900
C68 H68A 0.9500
C69 C70 1.3900
C69 H69A 0.9500
C70 C71 1.3900
C70 H70A 0.9500
C71 H71A 0.9500

loop_
_geom_hbond_atom_site_label_D
_geom_hbond_atom_site_label_H
_geom_hbond_atom_site_label_A
_geom_hbond_distance_DH
_geom_hbond_distance_HA
_geom_hbond_distance_DA
_geom_hbond_angle_DHA
_geom_hbond_site_symmetry_A
N2 H2A O8 0.92 2.05 2.927(16) 159.3 3_676
N2 H2B O11 0.92 2.04 2.892(17) 153.6 1_565
N4 H4A O12 0.92 2.17 3.03(2) 154.5 4_566
N4 H4A O5 0.92 2.03 2.930(17) 165.7 4_566
O11 H11B O9 0.81(5) 2.23(5) 2.951(15) 147(10) 2_646
O11 H11C O10 0.81(4) 2.30(4) 3.105(15) 168(14) 3_666
